data_7022838
loop_
_publ_author_name
'Kissel, Alexander A.'
'Lyubov, Dmitry M.'
'Mahrova, Tatyana V.'
'Fukin, Georgy K.'
'Cherkasov, Anton V.'
'Glukhova, Tatyana A.'
'Cui, Dongmei'
'Trifonov, Alexander A.'

_publ_section_title
;
 Rare-earth dichloro and bis(alkyl) complexes supported by bulky
 amido-imino ligand. Synthesis, structure, reactivity and catalytic
 activity in isoprene polymerization.
;
_journal_issue 25
_journal_name_full 'Dalton transactions (Cambridge, England : 2003)'
_journal_page_first 9211
_journal_page_last 9225
_journal_paper_doi 10.1039/c3dt33108c
_journal_volume 42
_journal_year 2013
_chemical_formula_sum 'C32 H52 Li N4'
_chemical_formula_weight 499.72
_chemical_name_systematic
;
?
;
_space_group_IT_number 14
_symmetry_cell_setting monoclinic
_symmetry_space_group_name_Hall '-P 2ybc'
_symmetry_space_group_name_H-M 'P 1 21/c 1'
_atom_sites_solution_hydrogens geom
_atom_sites_solution_primary direct
_atom_sites_solution_secondary difmap
_audit_creation_method SHELXL-97
_cell_angle_alpha 90.00
_cell_angle_beta 100.295(2)
_cell_angle_gamma 90.00
_cell_formula_units_Z 4
_cell_length_a 13.6221(13)
_cell_length_b 12.2902(12)
_cell_length_c 19.4681(19)
_cell_measurement_reflns_used 4652
_cell_measurement_temperature 100(2)
_cell_measurement_theta_max 28.34
_cell_measurement_theta_min 2.37
_cell_volume 3206.8(5)
_computing_cell_refinement 'Bruker SMART'
_computing_data_collection 'Bruker SMART'
_computing_data_reduction 'Bruker SHELXTL'
_computing_molecular_graphics 'Bruker SHELXTL'
_computing_publication_material 'Bruker SHELXTL'
_computing_structure_refinement 'SHELXL-97 (Sheldrick, 2008)'
_computing_structure_solution 'SHELXS-97 (Sheldrick, 2008)'
_diffrn_ambient_temperature 100(2)
_diffrn_measured_fraction_theta_full 0.999
_diffrn_measured_fraction_theta_max 0.999
_diffrn_measurement_device_type 'CCD area detector'
_diffrn_measurement_method 'phi and omega scans'
_diffrn_radiation_monochromator graphite
_diffrn_radiation_source 'fine-focus sealed tube'
_diffrn_radiation_type MoK\a
_diffrn_radiation_wavelength 0.71073
_diffrn_reflns_av_R_equivalents 0.0453
_diffrn_reflns_av_sigmaI/netI 0.0391
_diffrn_reflns_limit_h_max 16
_diffrn_reflns_limit_h_min -16
_diffrn_reflns_limit_k_max 15
_diffrn_reflns_limit_k_min -15
_diffrn_reflns_limit_l_max 24
_diffrn_reflns_limit_l_min -24
_diffrn_reflns_number 26863
_diffrn_reflns_theta_full 26.00
_diffrn_reflns_theta_max 26.00
_diffrn_reflns_theta_min 1.97
_exptl_absorpt_coefficient_mu 0.060
_exptl_absorpt_correction_T_max 0.9881
_exptl_absorpt_correction_T_min 0.9822
_exptl_absorpt_correction_type multi-scan
_exptl_absorpt_process_details 'SADABS (Sheldrick, 2008)'
_exptl_crystal_colour dark_red
_exptl_crystal_density_diffrn 1.035
_exptl_crystal_density_method 'not measured'
_exptl_crystal_description prism
_exptl_crystal_F_000 1100
_exptl_crystal_size_max 0.30
_exptl_crystal_size_mid 0.20
_exptl_crystal_size_min 0.20
_refine_diff_density_max 0.285
_refine_diff_density_min -0.185
_refine_diff_density_rms 0.037
_refine_ls_extinction_method none
_refine_ls_goodness_of_fit_ref 1.033
_refine_ls_hydrogen_treatment mixed
_refine_ls_matrix_type full
_refine_ls_number_parameters 354
_refine_ls_number_reflns 6300
_refine_ls_number_restraints 0
_refine_ls_restrained_S_all 1.033
_refine_ls_R_factor_all 0.0764
_refine_ls_R_factor_gt 0.0492
_refine_ls_shift/su_max 0.000
_refine_ls_shift/su_mean 0.000
_refine_ls_structure_factor_coef Fsqd
_refine_ls_weighting_details 'calc w=1/[\s^2^(Fo^2^)+(0.0543P)^2^+0.4987P] where P=(Fo^2^+2Fc^2^)/3'
_refine_ls_weighting_scheme calc
_refine_ls_wR_factor_gt 0.1095
_refine_ls_wR_factor_ref 0.1187
_reflns_number_gt 4571
_reflns_number_total 6300
_reflns_threshold_expression >2sigma(I)
_cod_data_source_file c3dt33108c.txt
_cod_data_source_block lidad1m
_cod_depositor_comments
;
The following automatic conversions were performed:

'_symmetry_cell_setting' value 'Monoclinic' changed to 'monoclinic'
according to /home/saulius/struct/CIF-dictionaries/cif_core.dic
dictionary named 'cif_core.dic' version 2.4.2 from 2011-04-26.

Automatic conversion script
Id: cif_fix_values 1891 2012-01-12 08:04:46Z andrius 
;
_cod_original_sg_symbol_H-M P2(1)/c
_cod_database_code 7022838

loop_
_symmetry_equiv_pos_as_xyz
'x, y, z'
'-x, y+1/2, -z+1/2'
'-x, -y, -z'
'x, -y-1/2, z-1/2'

loop_
_atom_site_label
_atom_site_type_symbol
_atom_site_fract_x
_atom_site_fract_y
_atom_site_fract_z
_atom_site_U_iso_or_equiv
_atom_site_adp_type
_atom_site_occupancy
_atom_site_symmetry_multiplicity
_atom_site_calc_flag
_atom_site_refinement_flags
Li1 Li 0.24631(18) 0.0215(2) 0.15852(13) 0.0260(6) Uani 1 1 d .
N1 N 0.15703(9) 0.15261(10) 0.16700(6) 0.0224(3) Uani 1 1 d .
N2 N 0.35434(9) 0.10579(10) 0.22226(6) 0.0228(3) Uani 1 1 d .
N3 N 0.26040(10) -0.15544(10) 0.16218(7) 0.0299(3) Uani 1 1 d .
N4 N 0.23383(9) -0.00158(10) 0.05055(6) 0.0263(3) Uani 1 1 d .
C1 C 0.05604(11) 0.18135(12) 0.14499(7) 0.0233(3) Uani 1 1 d .
C2 C 0.02523(11) 0.26548(12) 0.09659(8) 0.0251(3) Uani 1 1 d .
C3 C -0.07572(12) 0.29357(13) 0.08246(8) 0.0294(4) Uani 1 1 d .
H3A H -0.0970 0.3514 0.0509 0.035 Uiso 1 1 calc R
C4 C -0.14517(12) 0.23945(13) 0.11312(8) 0.0307(4) Uani 1 1 d .
H4A H -0.2129 0.2621 0.1045 0.037 Uiso 1 1 calc R
C5 C -0.11554(12) 0.15186(13) 0.15656(8) 0.0298(4) Uani 1 1 d .
H5A H -0.1642 0.1124 0.1757 0.036 Uiso 1 1 calc R
C6 C -0.01619(11) 0.12038(13) 0.17275(8) 0.0260(3) Uani 1 1 d .
C7 C 0.09718(12) 0.32305(13) 0.05719(8) 0.0288(4) Uani 1 1 d .
H7A H 0.1649 0.2907 0.0727 0.035 Uiso 1 1 calc R
C8 C 0.06757(13) 0.30436(14) -0.02187(8) 0.0360(4) Uani 1 1 d .
H8A H 0.1163 0.3397 -0.0459 0.054 Uiso 1 1 calc R
H8B H 0.0013 0.3354 -0.0385 0.054 Uiso 1 1 calc R
H8C H 0.0662 0.2261 -0.0316 0.054 Uiso 1 1 calc R
C9 C 0.10413(12) 0.44470(13) 0.07389(9) 0.0336(4) Uani 1 1 d .
H9A H 0.1299 0.4549 0.1238 0.050 Uiso 1 1 calc R
H9B H 0.0377 0.4776 0.0620 0.050 Uiso 1 1 calc R
H9C H 0.1492 0.4796 0.0466 0.050 Uiso 1 1 calc R
C10 C 0.01749(12) 0.02694(13) 0.22225(8) 0.0309(4) Uani 1 1 d .
H10A H 0.0771 -0.0065 0.2071 0.037 Uiso 1 1 calc R
C11 C -0.06020(14) -0.06303(15) 0.22068(10) 0.0443(5) Uani 1 1 d .
H11A H -0.0820 -0.0876 0.1725 0.067 Uiso 1 1 calc R
H11B H -0.1176 -0.0349 0.2391 0.067 Uiso 1 1 calc R
H11C H -0.0308 -0.1243 0.2495 0.067 Uiso 1 1 calc R
C12 C 0.05164(14) 0.06912(16) 0.29673(9) 0.0414(4) Uani 1 1 d .
H12A H 0.1046 0.1232 0.2970 0.062 Uiso 1 1 calc R
H12B H 0.0771 0.0084 0.3274 0.062 Uiso 1 1 calc R
H12C H -0.0049 0.1028 0.3134 0.062 Uiso 1 1 calc R
C13 C 0.21825(11) 0.22917(13) 0.19796(8) 0.0248(3) Uani 1 1 d .
H13A H 0.1952(11) 0.3023(13) 0.2033(8) 0.024(4) Uiso 1 1 d .
C14 C 0.31753(11) 0.20500(12) 0.22738(8) 0.0253(3) Uani 1 1 d .
H14A H 0.3588(10) 0.2678(11) 0.2554(7) 0.015(4) Uiso 1 1 d .
C15 C 0.44769(11) 0.08022(12) 0.26331(8) 0.0245(3) Uani 1 1 d .
C16 C 0.52845(11) 0.05616(12) 0.22901(9) 0.0286(4) Uani 1 1 d .
C17 C 0.61721(12) 0.01905(14) 0.26843(10) 0.0372(4) Uani 1 1 d .
H17A H 0.6715 0.0018 0.2458 0.045 Uiso 1 1 calc R
C18 C 0.62814(13) 0.00682(15) 0.33965(10) 0.0433(5) Uani 1 1 d .
H18A H 0.6894 -0.0189 0.3657 0.052 Uiso 1 1 calc R
C19 C 0.55001(13) 0.03200(14) 0.37297(9) 0.0394(4) Uani 1 1 d .
H19A H 0.5586 0.0241 0.4222 0.047 Uiso 1 1 calc R
C20 C 0.45859(12) 0.06872(13) 0.33640(8) 0.0300(4) Uani 1 1 d .
C21 C 0.51519(12) 0.07367(14) 0.15079(9) 0.0349(4) Uani 1 1 d .
H21A H 0.4438 0.0575 0.1308 0.042 Uiso 1 1 calc R
C22 C 0.57897(15) -0.00142(19) 0.11451(11) 0.0572(6) Uani 1 1 d .
H22A H 0.5676 -0.0771 0.1268 0.086 Uiso 1 1 calc R
H22B H 0.6496 0.0168 0.1296 0.086 Uiso 1 1 calc R
H22C H 0.5607 0.0078 0.0638 0.086 Uiso 1 1 calc R
C23 C 0.53405(16) 0.19249(17) 0.13378(10) 0.0495(5) Uani 1 1 d .
H23A H 0.4897 0.2396 0.1550 0.074 Uiso 1 1 calc R
H23B H 0.5209 0.2027 0.0830 0.074 Uiso 1 1 calc R
H23C H 0.6036 0.2112 0.1524 0.074 Uiso 1 1 calc R
C24 C 0.37227(13) 0.08737(14) 0.37471(8) 0.0358(4) Uani 1 1 d .
H24A H 0.3168 0.1223 0.3414 0.043 Uiso 1 1 calc R
C25 C 0.33380(16) -0.02043(17) 0.39829(11) 0.0553(6) Uani 1 1 d .
H25A H 0.3127 -0.0672 0.3576 0.083 Uiso 1 1 calc R
H25B H 0.2769 -0.0068 0.4216 0.083 Uiso 1 1 calc R
H25C H 0.3871 -0.0565 0.4308 0.083 Uiso 1 1 calc R
C26 C 0.39995(18) 0.16312(17) 0.43753(11) 0.0569(6) Uani 1 1 d .
H26A H 0.4244 0.2324 0.4222 0.085 Uiso 1 1 calc R
H26B H 0.4523 0.1292 0.4720 0.085 Uiso 1 1 calc R
H26C H 0.3409 0.1763 0.4587 0.085 Uiso 1 1 calc R
C27 C 0.36454(13) -0.16894(14) 0.19774(9) 0.0352(4) Uani 1 1 d .
H27A H 0.3824 -0.2462 0.1987 0.053 Uiso 1 1 calc R
H27B H 0.3718 -0.1415 0.2457 0.053 Uiso 1 1 calc R
H27C H 0.4087 -0.1281 0.1726 0.053 Uiso 1 1 calc R
C28 C 0.19492(15) -0.21917(15) 0.19908(11) 0.0460(5) Uani 1 1 d .
H28A H 0.2133 -0.2962 0.1987 0.069 Uiso 1 1 calc R
H28B H 0.1255 -0.2101 0.1758 0.069 Uiso 1 1 calc R
H28C H 0.2023 -0.1938 0.2474 0.069 Uiso 1 1 calc R
C29 C 0.24993(12) -0.19244(13) 0.08924(9) 0.0325(4) Uani 1 1 d .
H29A H 0.1792 -0.2109 0.0713 0.039 Uiso 1 1 calc R
H29B H 0.2902 -0.2591 0.0874 0.039 Uiso 1 1 calc R
C30 C 0.28361(12) -0.10608(13) 0.04319(8) 0.0305(4) Uani 1 1 d .
H30A H 0.3568 -0.0965 0.0560 0.037 Uiso 1 1 calc R
H30B H 0.2682 -0.1300 -0.0061 0.037 Uiso 1 1 calc R
C31 C 0.27322(13) 0.08383(14) 0.01055(9) 0.0350(4) Uani 1 1 d .
H31A H 0.2550 0.0679 -0.0394 0.053 Uiso 1 1 calc R
H31B H 0.3460 0.0865 0.0238 0.053 Uiso 1 1 calc R
H31C H 0.2450 0.1542 0.0205 0.053 Uiso 1 1 calc R
C32 C 0.12554(12) -0.00953(14) 0.02673(8) 0.0318(4) Uani 1 1 d .
H32A H 0.1118 -0.0362 -0.0215 0.048 Uiso 1 1 calc R
H32B H 0.0953 0.0624 0.0289 0.048 Uiso 1 1 calc R
H32C H 0.0972 -0.0601 0.0569 0.048 Uiso 1 1 calc R

loop_
_atom_site_aniso_label
_atom_site_aniso_U_11
_atom_site_aniso_U_22
_atom_site_aniso_U_33
_atom_site_aniso_U_23
_atom_site_aniso_U_13
_atom_site_aniso_U_12
Li1 0.0243(13) 0.0265(13) 0.0268(13) -0.0011(11) 0.0036(10) 0.0015(11)
N1 0.0203(6) 0.0273(7) 0.0201(6) 0.0018(5) 0.0049(5) 0.0035(5)
N2 0.0199(6) 0.0263(7) 0.0219(6) 0.0001(5) 0.0027(5) 0.0014(5)
N3 0.0307(7) 0.0270(7) 0.0319(7) 0.0010(6) 0.0055(6) -0.0004(6)
N4 0.0235(7) 0.0307(7) 0.0249(7) -0.0010(6) 0.0051(5) 0.0043(5)
C1 0.0231(8) 0.0276(8) 0.0190(7) -0.0049(6) 0.0035(6) 0.0041(6)
C2 0.0257(8) 0.0277(8) 0.0212(7) -0.0040(6) 0.0027(6) 0.0034(6)
C3 0.0282(9) 0.0317(9) 0.0262(8) -0.0032(7) -0.0009(7) 0.0090(7)
C4 0.0204(8) 0.0390(9) 0.0312(9) -0.0111(7) 0.0011(7) 0.0069(7)
C5 0.0245(8) 0.0374(9) 0.0286(8) -0.0081(7) 0.0075(7) -0.0010(7)
C6 0.0261(8) 0.0304(8) 0.0217(7) -0.0059(6) 0.0051(6) 0.0001(7)
C7 0.0272(8) 0.0325(9) 0.0264(8) 0.0054(7) 0.0041(7) 0.0083(7)
C8 0.0424(10) 0.0371(9) 0.0290(9) 0.0066(7) 0.0081(8) 0.0087(8)
C9 0.0290(9) 0.0358(9) 0.0338(9) 0.0061(7) -0.0002(7) 0.0026(7)
C10 0.0278(9) 0.0353(9) 0.0318(9) 0.0035(7) 0.0111(7) 0.0012(7)
C11 0.0435(11) 0.0435(11) 0.0484(11) 0.0069(9) 0.0146(9) -0.0073(9)
C12 0.0408(11) 0.0520(11) 0.0312(9) 0.0088(8) 0.0060(8) -0.0016(9)
C13 0.0269(8) 0.0234(8) 0.0240(8) -0.0001(6) 0.0045(6) 0.0031(7)
C14 0.0258(8) 0.0251(8) 0.0239(8) -0.0014(6) 0.0018(6) -0.0005(7)
C15 0.0212(8) 0.0228(8) 0.0277(8) -0.0017(6) -0.0004(6) -0.0001(6)
C16 0.0233(8) 0.0259(8) 0.0360(9) -0.0053(7) 0.0036(7) -0.0022(6)
C17 0.0201(8) 0.0369(10) 0.0536(11) -0.0078(8) 0.0038(8) 0.0014(7)
C18 0.0246(9) 0.0425(11) 0.0560(12) 0.0031(9) -0.0114(8) 0.0057(8)
C19 0.0376(10) 0.0419(10) 0.0331(9) 0.0046(8) -0.0085(8) 0.0011(8)
C20 0.0299(9) 0.0289(9) 0.0292(8) 0.0005(7) 0.0002(7) 0.0013(7)
C21 0.0245(9) 0.0468(10) 0.0347(9) -0.0119(8) 0.0086(7) -0.0055(7)
C22 0.0380(11) 0.0832(16) 0.0539(12) -0.0284(12) 0.0175(9) -0.0003(11)
C23 0.0552(13) 0.0603(13) 0.0346(10) -0.0017(9) 0.0120(9) -0.0192(10)
C24 0.0390(10) 0.0450(10) 0.0231(8) 0.0040(7) 0.0047(7) 0.0074(8)
C25 0.0584(13) 0.0556(13) 0.0576(13) -0.0101(10) 0.0259(11) -0.0146(11)
C26 0.0772(16) 0.0471(12) 0.0513(12) -0.0113(10) 0.0247(11) -0.0058(11)
C27 0.0397(10) 0.0307(9) 0.0325(9) 0.0016(7) -0.0012(8) 0.0018(7)
C28 0.0498(12) 0.0342(10) 0.0585(12) 0.0081(9) 0.0217(10) -0.0003(8)
C29 0.0291(9) 0.0271(8) 0.0393(10) -0.0078(7) 0.0002(7) 0.0013(7)
C30 0.0273(9) 0.0360(9) 0.0273(8) -0.0072(7) 0.0021(7) 0.0055(7)
C31 0.0346(9) 0.0427(10) 0.0297(9) 0.0048(8) 0.0108(7) 0.0055(8)
C32 0.0252(9) 0.0412(10) 0.0276(8) -0.0041(7) 0.0008(7) 0.0041(7)

loop_
_atom_type_symbol
_atom_type_description
_atom_type_scat_dispersion_real
_atom_type_scat_dispersion_imag
_atom_type_scat_source
C C 0.0033 0.0016 'International Tables Vol C Tables 4.2.6.8 and 6.1.1.4'
H H 0.0000 0.0000 'International Tables Vol C Tables 4.2.6.8 and 6.1.1.4'
N N 0.0061 0.0033 'International Tables Vol C Tables 4.2.6.8 and 6.1.1.4'
Li Li -0.0003 0.0001 'International Tables Vol C Tables 4.2.6.8 and 6.1.1.4'

loop_
_geom_angle_atom_site_label_1
_geom_angle_atom_site_label_2
_geom_angle_atom_site_label_3
_geom_angle
N2 Li1 N1 85.73(11)
N2 Li1 N4 126.97(14)
N1 Li1 N4 104.18(12)
N2 Li1 N3 115.98(12)
N1 Li1 N3 146.40(14)
N4 Li1 N3 83.61(10)
N2 Li1 C13 58.04(8)
N1 Li1 C13 28.23(6)
N4 Li1 C13 114.89(11)
N3 Li1 C13 160.77(13)
N2 Li1 C14 28.13(6)
N1 Li1 C14 58.00(8)
N4 Li1 C14 124.45(12)
N3 Li1 C14 142.22(12)
C13 Li1 C14 29.98(5)
C13 N1 C1 117.36(12)
C13 N1 Li1 105.11(12)
C1 N1 Li1 137.33(12)
C14 N2 C15 118.41(12)
C14 N2 Li1 105.76(12)
C15 N2 Li1 135.54(12)
C28 N3 C27 109.17(13)
C28 N3 C29 110.14(14)
C27 N3 C29 109.72(13)
C28 N3 Li1 119.34(13)
C27 N3 Li1 101.49(11)
C29 N3 Li1 106.45(11)
C31 N4 C32 108.81(12)
C31 N4 C30 110.77(12)
C32 N4 C30 111.45(12)
C31 N4 Li1 117.64(12)
C32 N4 Li1 102.86(11)
C30 N4 Li1 105.05(11)
N1 C1 C2 122.93(13)
N1 C1 C6 117.21(13)
C2 C1 C6 119.85(13)
C3 C2 C1 118.52(14)
C3 C2 C7 119.06(14)
C1 C2 C7 122.37(13)
C4 C3 C2 121.59(15)
C3 C4 C5 119.53(14)
C4 C5 C6 121.43(15)
C5 C6 C1 118.73(14)
C5 C6 C10 121.82(14)
C1 C6 C10 119.37(13)
C2 C7 C9 111.61(13)
C2 C7 C8 110.95(13)
C9 C7 C8 110.74(13)
C6 C10 C11 113.94(14)
C6 C10 C12 110.57(14)
C11 C10 C12 110.86(14)
N1 C13 C14 121.10(14)
N1 C13 Li1 46.67(9)
C14 C13 Li1 75.04(10)
N2 C14 C13 120.85(14)
N2 C14 Li1 46.11(9)
C13 C14 Li1 74.97(10)
N2 C15 C20 121.02(14)
N2 C15 C16 118.47(14)
C20 C15 C16 120.25(14)
C17 C16 C15 118.76(15)
C17 C16 C21 122.50(15)
C15 C16 C21 118.73(14)
C18 C17 C16 121.30(16)
C17 C18 C19 119.78(16)
C18 C19 C20 121.81(17)
C19 C20 C15 118.08(15)
C19 C20 C24 119.83(15)
C15 C20 C24 121.94(14)
C16 C21 C22 113.82(16)
C16 C21 C23 111.01(14)
C22 C21 C23 110.24(16)
C20 C24 C25 110.77(15)
C20 C24 C26 112.50(16)
C25 C24 C26 109.69(15)
N3 C29 C30 111.55(13)
N4 C30 C29 111.15(13)

loop_
_geom_bond_atom_site_label_1
_geom_bond_atom_site_label_2
_geom_bond_distance
Li1 N2 2.031(3)
Li1 N1 2.043(3)
Li1 N4 2.098(3)
Li1 N3 2.184(3)
Li1 C13 2.711(3)
Li1 C14 2.712(3)
N1 C13 1.3284(19)
N1 C1 1.4107(18)
N2 C14 1.3289(19)
N2 C15 1.4111(18)
N3 C28 1.468(2)
N3 C27 1.472(2)
N3 C29 1.474(2)
N4 C31 1.465(2)
N4 C32 1.4684(19)
N4 C30 1.4713(19)
C1 C2 1.411(2)
C1 C6 1.418(2)
C2 C3 1.397(2)
C2 C7 1.522(2)
C3 C4 1.377(2)
C4 C5 1.384(2)
C5 C6 1.389(2)
C6 C10 1.517(2)
C7 C9 1.529(2)
C7 C8 1.537(2)
C10 C11 1.527(2)
C10 C12 1.532(2)
C13 C14 1.403(2)
C15 C20 1.411(2)
C15 C16 1.416(2)
C16 C17 1.388(2)
C16 C21 1.516(2)
C17 C18 1.376(3)
C18 C19 1.377(3)
C19 C20 1.394(2)
C20 C24 1.518(2)
C21 C22 1.525(2)
C21 C23 1.529(3)
C24 C25 1.525(3)
C24 C26 1.530(3)
C29 C30 1.513(2)
